data_1543530
loop_
_publ_author_name
'Laus, Gerhard'
'Kahlenberg, Volker'
'Schottenberger, Herwig'

_publ_section_title
;
 1,3-Bis(1-methyl-5-thioxo-1,2,4-triazolin-4-yl)urea
;
_journal_issue 6
_journal_name_full IUCrData
_journal_page_first x160992
_journal_paper_doi 10.1107/S2414314616009925
_journal_volume 1
_journal_year 2016
_chemical_formula_iupac 'C7 H10 N8 O S2'
_chemical_formula_moiety 'C7 H10 N8 O S2'
_chemical_formula_sum 'C7 H10 N8 O S2'
_chemical_formula_weight 286.35
_chemical_name_systematic
;
1,3-Bis(1-methyl-5-thioxo-1,2,4-triazolin-4-yl)urea
;
_space_group_IT_number 13
_symmetry_cell_setting monoclinic
_symmetry_space_group_name_Hall '-P 2yac'
_symmetry_space_group_name_H-M 'P 1 2/n 1'
_atom_sites_solution_hydrogens geom
_atom_sites_solution_primary direct
_atom_sites_solution_secondary difmap
_audit_conform_dict_name cif_core.dic
_audit_conform_dict_version 2.4
_audit_creation_method 'WinGX routine CIF_UPDATE'
_cell_angle_alpha 90
_cell_angle_beta 98.108(5)
_cell_angle_gamma 90
_cell_formula_units_Z 4
_cell_length_a 16.5100(8)
_cell_length_b 4.4590(2)
_cell_length_c 17.5229(8)
_cell_measurement_reflns_used 3315
_cell_measurement_temperature 173(2)
_cell_measurement_theta_max 28.6491
_cell_measurement_theta_min 3.1682
_cell_volume 1277.11(10)
_computing_cell_refinement
;
CrysAlis PRO (Oxford Diffraction, 2010)
;
_computing_data_collection
;
CrysAlis PRO (Oxford Diffraction, 2010)
;
_computing_data_reduction
;
CrysAlis PRO (Oxford Diffraction, 2010)
;
_computing_molecular_graphics
;
ORTEP-3 for Windows (Farrugia, 2012)
;
_computing_publication_material
;
Mercury (Macrae <i>et al.</i>,  2006)
;
_computing_structure_refinement
;
SHELXL97 (Sheldrick, 2008)
;
_computing_structure_solution
;
SIR2002 (Burla <i>et al.</i>,  2003)
;
_diffrn_ambient_temperature 173(2)
_diffrn_detector_area_resol_mean 10.3575
_diffrn_measured_fraction_theta_full 0.997
_diffrn_measured_fraction_theta_max 0.997
_diffrn_measurement_device_type 'Oxford Diffraction Xcalibur Ruby Gemini ultra'
_diffrn_measurement_method '\w scans'
_diffrn_radiation_monochromator graphite
_diffrn_radiation_type MoK\a
_diffrn_radiation_wavelength 0.71073
_diffrn_reflns_av_R_equivalents 0.0266
_diffrn_reflns_limit_h_max 19
_diffrn_reflns_limit_h_min -19
_diffrn_reflns_limit_k_max 4
_diffrn_reflns_limit_k_min -5
_diffrn_reflns_limit_l_max 17
_diffrn_reflns_limit_l_min -21
_diffrn_reflns_number 7200
_diffrn_reflns_theta_full 25.35
_diffrn_reflns_theta_max 25.35
_diffrn_reflns_theta_min 3.17
_exptl_absorpt_coefficient_mu 0.42
_exptl_absorpt_correction_T_max 1
_exptl_absorpt_correction_T_min 0.9056
_exptl_absorpt_correction_type multi-scan
_exptl_absorpt_process_details
;
(CrysAlis PRO; Oxford Diffraction, 2010)
;
_exptl_crystal_colour colourless
_exptl_crystal_density_diffrn 1.489
_exptl_crystal_density_method 'not measured'
_exptl_crystal_description fragment
_exptl_crystal_F_000 592
_exptl_crystal_size_max 0.32
_exptl_crystal_size_mid 0.16
_exptl_crystal_size_min 0.16
_refine_diff_density_max 0.313
_refine_diff_density_min -0.294
_refine_ls_extinction_method none
_refine_ls_goodness_of_fit_ref 1.041
_refine_ls_hydrogen_treatment mixed
_refine_ls_matrix_type full
_refine_ls_number_parameters 175
_refine_ls_number_reflns 2347
_refine_ls_number_restraints 2
_refine_ls_restrained_S_all 1.041
_refine_ls_R_factor_all 0.0406
_refine_ls_R_factor_gt 0.0326
_refine_ls_shift/su_max 0
_refine_ls_shift/su_mean 0
_refine_ls_structure_factor_coef Fsqd
_refine_ls_weighting_details 'calc w=1/[\s^2^(Fo^2^)+(0.0258P)^2^+0.8340P] where P=(Fo^2^+2Fc^2^)/3'
_refine_ls_weighting_scheme calc
_refine_ls_wR_factor_gt 0.0731
_refine_ls_wR_factor_ref 0.078
_reflns_number_gt 1999
_reflns_number_total 2347
_reflns_threshold_expression >2\s(I)
_cod_data_source_file lh4009sup1.cif
_cod_data_source_block I
_cod_original_sg_symbol_H-M 'P 2/n'
_cod_database_code 1543530

loop_
_symmetry_equiv_pos_as_xyz
'x, y, z'
'-x+1/2, y, -z+1/2'
'-x, -y, -z'
'x-1/2, -y, z-1/2'

loop_
_atom_site_type_symbol
_atom_site_label
_atom_site_fract_x
_atom_site_fract_y
_atom_site_fract_z
_atom_site_U_iso_or_equiv
_atom_site_adp_type
_atom_site_calc_flag
_atom_site_refinement_flags
_atom_site_occupancy
_atom_site_symmetry_multiplicity
S S2 0.26495(3) -0.61481(13) 0.04670(3) 0.03468(16) Uani d . 1 1
S S1 -0.03987(4) 0.10034(14) 0.23836(3) 0.03999(17) Uani d . 1 1
N N4 -0.13996(8) 0.1301(3) 0.34860(8) 0.0202(3) Uani d . 1 1
N N8 0.15021(8) -0.5348(3) 0.14215(8) 0.0201(3) Uani d . 1 1
N N2 -0.07827(10) -0.1375(4) 0.44368(9) 0.0351(4) Uani d . 1 1
N N5 0.11782(9) -0.3325(4) 0.03299(8) 0.0246(4) Uani d . 1 1
N N7 0.19327(10) -0.6770(4) 0.20465(9) 0.0240(4) Uani d D 1 1
N N3 -0.20273(9) 0.2794(3) 0.30443(9) 0.0232(4) Uani d D 1 1
O O1 -0.25 -0.1591(4) 0.25 0.0347(5) Uani d S 1 2
C C3 -0.06949(11) 0.0319(4) 0.32286(10) 0.0213(4) Uani d . 1 1
O O2 0.25 -0.2394(4) 0.25 0.0346(5) Uani d S 1 2
N N6 0.05551(9) -0.2662(4) 0.07491(9) 0.0336(4) Uani d . 1 1
N N1 -0.03351(9) -0.1290(4) 0.38286(8) 0.0245(4) Uani d . 1 1
C C7 0.17800(10) -0.4933(4) 0.07239(10) 0.0201(4) Uani d . 1 1
C C6 0.07744(11) -0.3923(5) 0.14090(11) 0.0292(5) Uani d . 1 1
H H6 0.0468 -0.3861 0.1829 0.035 Uiso calc R 1 1
C C4 -0.25 0.1126(6) 0.25 0.0220(6) Uani d S 1 2
C C2 -0.14226(11) 0.0200(5) 0.42055(11) 0.0319(5) Uani d . 1 1
H H2 -0.1855 0.0549 0.4499 0.038 Uiso calc R 1 1
C C1 0.04523(12) -0.2800(5) 0.38851(11) 0.0342(5) Uani d . 1 1
H H1A 0.0463 -0.4082 0.3432 0.051 Uiso calc R 1 1
H H1B 0.0535 -0.4032 0.4353 0.051 Uiso calc R 1 1
H H1C 0.0889 -0.1302 0.3908 0.051 Uiso calc R 1 1
C C8 0.25 -0.5107(6) 0.25 0.0209(5) Uani d S 1 2
C C5 0.11379(12) -0.2272(5) -0.04599(11) 0.0349(5) Uani d . 1 1
H H5A 0.1586 -0.0862 -0.0495 0.052 Uiso calc R 1 1
H H5B 0.0613 -0.1263 -0.0616 0.052 Uiso calc R 1 1
H H5C 0.1187 -0.3983 -0.0801 0.052 Uiso calc R 1 1
H H7 0.1984(11) -0.861(3) 0.2012(11) 0.022(5) Uiso d D 1 1
H H3 -0.1963(11) 0.464(4) 0.2968(11) 0.026(5) Uiso d D 1 1

loop_
_atom_site_aniso_label
_atom_site_aniso_U_11
_atom_site_aniso_U_22
_atom_site_aniso_U_33
_atom_site_aniso_U_12
_atom_site_aniso_U_13
_atom_site_aniso_U_23
S2 0.0233(3) 0.0416(3) 0.0397(3) 0.0065(2) 0.0063(2) -0.0075(2)
S1 0.0508(3) 0.0496(4) 0.0214(3) 0.0104(3) 0.0119(2) 0.0080(2)
N4 0.0187(7) 0.0204(8) 0.0198(7) 0.0013(6) -0.0028(6) 0.0040(6)
N8 0.0218(8) 0.0207(8) 0.0164(7) 0.0031(6) -0.0023(6) 0.0015(6)
N2 0.0277(9) 0.0534(12) 0.0251(9) 0.0094(8) 0.0065(7) 0.0170(8)
N5 0.0197(8) 0.0357(9) 0.0184(8) 0.0037(7) 0.0024(6) 0.0054(7)
N7 0.0334(9) 0.0130(8) 0.0219(8) 0.0007(7) -0.0084(7) 0.0019(6)
N3 0.0246(8) 0.0122(8) 0.0292(8) 0.0014(6) -0.0091(7) 0.0015(7)
O1 0.0340(11) 0.0115(10) 0.0524(13) 0 -0.0156(10) 0
C3 0.0236(9) 0.0203(9) 0.0188(9) -0.0019(7) -0.0015(7) -0.0011(7)
O2 0.0548(13) 0.0124(10) 0.0309(10) 0 -0.0138(9) 0
N6 0.0262(9) 0.0472(11) 0.0288(9) 0.0132(8) 0.0085(7) 0.0122(8)
N1 0.0215(8) 0.0328(9) 0.0184(8) 0.0049(7) 0.0003(6) 0.0053(7)
C7 0.0197(9) 0.0205(9) 0.0188(9) -0.0025(7) -0.0022(7) -0.0035(7)
C6 0.0266(10) 0.0367(12) 0.0252(10) 0.0074(9) 0.0066(8) 0.0050(9)
C4 0.0211(13) 0.0163(14) 0.0271(14) 0 -0.0020(11) 0
C2 0.0235(10) 0.0465(13) 0.0260(10) 0.0040(9) 0.0048(8) 0.0115(9)
C1 0.0275(10) 0.0451(13) 0.0285(10) 0.0151(9) -0.0013(9) 0.0010(9)
C8 0.0294(14) 0.0149(13) 0.0175(12) 0 0.0002(11) 0
C5 0.0289(10) 0.0543(14) 0.0209(10) 0.0006(10) 0.0018(8) 0.0121(9)

loop_
_atom_type_symbol
_atom_type_description
_atom_type_scat_dispersion_real
_atom_type_scat_dispersion_imag
_atom_type_scat_source
C C 0.0033 0.0016 'International Tables Vol C Tables 4.2.6.8 and 6.1.1.4'
H H 0 0 'International Tables Vol C Tables 4.2.6.8 and 6.1.1.4'
N N 0.0061 0.0033 'International Tables Vol C Tables 4.2.6.8 and 6.1.1.4'
O O 0.0106 0.006 'International Tables Vol C Tables 4.2.6.8 and 6.1.1.4'
S S 0.1246 0.1234 'International Tables Vol C Tables 4.2.6.8 and 6.1.1.4'

loop_
_geom_angle_atom_site_label_1
_geom_angle_atom_site_label_2
_geom_angle_atom_site_label_3
_geom_angle_site_symmetry_3
_geom_angle
C2 N4 N3 . 125.45(16)
C2 N4 C3 . 108.93(14)
N3 N4 C3 . 125.05(15)
C6 N8 N7 . 125.91(15)
C6 N8 C7 . 109.13(14)
N7 N8 C7 . 124.75(15)
C2 N2 N1 . 104.32(15)
C7 N5 N6 . 113.36(14)
C7 N5 C5 . 126.59(16)
N6 N5 C5 . 120.05(14)
C8 N7 N8 . 116.79(16)
C8 N7 H7 . 120.9(13)
N8 N7 H7 . 116.5(13)
C4 N3 N4 . 116.15(15)
C4 N3 H3 . 119.6(13)
N4 N3 H3 . 117.4(13)
N1 C3 N4 . 102.41(15)
N1 C3 S1 . 130.35(14)
N4 C3 S1 . 127.25(13)
C6 N6 N5 . 104.35(15)
C3 N1 N2 . 113.19(14)
C3 N1 C1 . 126.44(16)
N2 N1 C1 . 120.36(14)
N5 C7 N8 . 102.38(14)
N5 C7 S2 . 130.21(14)
N8 C7 S2 . 127.42(13)
N6 C6 N8 . 110.76(17)
N6 C6 H6 . 124.6
N8 C6 H6 . 124.6
O1 C4 N3 . 123.04(11)
O1 C4 N3 2_455 123.04(11)
N3 C4 N3 2_455 113.9(2)
N2 C2 N4 . 111.14(17)
N2 C2 H2 . 124.4
N4 C2 H2 . 124.4
N1 C1 H1A . 109.5
N1 C1 H1B . 109.5
H1A C1 H1B . 109.5
N1 C1 H1C . 109.5
H1A C1 H1C . 109.5
H1B C1 H1C . 109.5
O2 C8 N7 . 123.05(11)
O2 C8 N7 2 123.05(11)
N7 C8 N7 2 113.9(2)
N5 C5 H5A . 109.5
N5 C5 H5B . 109.5
H5A C5 H5B . 109.5
N5 C5 H5C . 109.5
H5A C5 H5C . 109.5
H5B C5 H5C . 109.5

loop_
_geom_bond_atom_site_label_1
_geom_bond_atom_site_label_2
_geom_bond_site_symmetry_2
_geom_bond_distance
S2 C7 . 1.6551(18)
S1 C3 . 1.6520(18)
N4 C2 . 1.359(2)
N4 N3 . 1.3749(19)
N4 C3 . 1.377(2)
N8 C6 . 1.357(2)
N8 N7 . 1.3737(19)
N8 C7 . 1.377(2)
N2 C2 . 1.286(2)
N2 N1 . 1.380(2)
N5 C7 . 1.336(2)
N5 N6 . 1.378(2)
N5 C5 . 1.454(2)
N7 C8 . 1.360(2)
N7 H7 . 0.829(15)
N3 C4 . 1.365(2)
N3 H3 . 0.842(15)
O1 C4 . 1.211(3)
C3 N1 . 1.340(2)
O2 C8 . 1.210(3)
N6 C6 . 1.291(2)
N1 C1 . 1.455(2)
C6 H6 . 0.95
C4 N3 2_455 1.365(2)
C2 H2 . 0.95
C1 H1A . 0.98
C1 H1B . 0.98
C1 H1C . 0.98
C8 N7 2 1.360(2)
C5 H5A . 0.98
C5 H5B . 0.98
C5 H5C . 0.98

loop_
_geom_hbond_atom_site_label_D
_geom_hbond_atom_site_label_H
_geom_hbond_atom_site_label_A
_geom_hbond_site_symmetry_A
_geom_hbond_distance_DH
_geom_hbond_distance_HA
_geom_hbond_distance_DA
_geom_hbond_angle_DHA
_geom_hbond_publ_flag
N3 H3 O1 1_565 0.84(2) 2.02(2) 2.753(2) 145(2) y
N7 H7 O2 1_545 0.83(2) 2.02(2) 2.755(2) 147(2) y

loop_
_geom_torsion_atom_site_label_1
_geom_torsion_atom_site_label_2
_geom_torsion_atom_site_label_3
_geom_torsion_atom_site_label_4
_geom_torsion_site_symmetry_4
_geom_torsion
C6 N8 N7 C8 . -92.0(2)
C7 N8 N7 C8 . 82.2(2)
C2 N4 N3 C4 . -98.5(2)
C3 N4 N3 C4 . 71.8(2)
C2 N4 C3 N1 . -0.91(19)
N3 N4 C3 N1 . -172.58(15)
C2 N4 C3 S1 . 178.80(15)
N3 N4 C3 S1 . 7.1(3)
C7 N5 N6 C6 . -0.9(2)
C5 N5 N6 C6 . 179.50(18)
N4 C3 N1 N2 . 0.6(2)
S1 C3 N1 N2 . -179.12(15)
N4 C3 N1 C1 . -178.04(17)
S1 C3 N1 C1 . 2.3(3)
C2 N2 N1 C3 . 0.0(2)
C2 N2 N1 C1 . 178.71(18)
N6 N5 C7 N8 . 1.5(2)
C5 N5 C7 N8 . -178.91(18)
N6 N5 C7 S2 . -178.16(15)
C5 N5 C7 S2 . 1.4(3)
C6 N8 C7 N5 . -1.55(19)
N7 N8 C7 N5 . -176.56(15)
C6 N8 C7 S2 . 178.12(14)
N7 N8 C7 S2 . 3.1(3)
N5 N6 C6 N8 . -0.2(2)
N7 N8 C6 N6 . 176.08(17)
C7 N8 C6 N6 . 1.1(2)
N4 N3 C4 O1 . 15.64(17)
N4 N3 C4 N3 2_455 -164.36(17)
N1 N2 C2 N4 . -0.6(2)
N3 N4 C2 N2 . 172.63(17)
C3 N4 C2 N2 . 1.0(2)
N8 N7 C8 O2 . 19.06(18)
N8 N7 C8 N7 2 -160.94(18)

_cod_database_fobs_code 1543530
